data_4506537
loop_
_publ_author_name
'Peuronen, Anssi'
'Valkonen, Arto'
'Kortelainen, Minna'
'Rissanen, Kari'
'Lahtinen, Manu'

_publ_section_title
;
 Halogen Bonding-Based &#x201C;Catch and Release&#x201D;: Reversible
 Solid-State Entrapment of Elemental Iodine with Monoalkylated DABCO Salts
;
_journal_issue 8
_journal_name_full 'Crystal Growth &amp; Design'
_journal_page_first 4157
_journal_paper_doi 10.1021/cg300669t
_journal_volume 12
_journal_year 2012
_chemical_formula_moiety 'C14 H29 N2, F6 P, I2'
_chemical_formula_sum 'C14 H29 F6 I2 N2 P'
_chemical_formula_weight 624.16
_chemical_name_systematic
;
 ?
;
_space_group_IT_number 14
_symmetry_cell_setting monoclinic
_symmetry_space_group_name_Hall '-P 2ybc'
_symmetry_space_group_name_H-M 'P 1 21/c 1'
_atom_sites_solution_hydrogens geom
_atom_sites_solution_primary direct
_atom_sites_solution_secondary difmap
_audit_creation_method SHELXL-97
_cell_angle_alpha 90.00
_cell_angle_beta 104.980(4)
_cell_angle_gamma 90.00
_cell_formula_units_Z 4
_cell_length_a 9.9339(6)
_cell_length_b 8.5824(6)
_cell_length_c 26.3690(15)
_cell_measurement_reflns_used 4947
_cell_measurement_temperature 123(2)
_cell_measurement_theta_max 28.283
_cell_measurement_theta_min 0.407
_cell_volume 2171.7(2)
_computing_cell_refinement DENZO-SMN
_computing_data_collection Collect
_computing_data_reduction DENZO-SMN
_computing_structure_refinement 'SHELXL-97 (Sheldrick, 2008)'
_computing_structure_solution SHELXS-97
_diffrn_ambient_temperature 123(2)
_diffrn_detector_area_resol_mean 9
_diffrn_measured_fraction_theta_full 0.998
_diffrn_measured_fraction_theta_max 0.998
_diffrn_measurement_device_type 'Bruker-Nonius Kappa CCD with APEXII detector'
_diffrn_measurement_method '\f and \w scans'
_diffrn_radiation_monochromator graphite
_diffrn_radiation_source 'fine-focus sealed tube'
_diffrn_radiation_type MoK\a
_diffrn_radiation_wavelength 0.71073
_diffrn_reflns_av_R_equivalents 0.1399
_diffrn_reflns_av_sigmaI/netI 0.1154
_diffrn_reflns_limit_h_max 10
_diffrn_reflns_limit_h_min -11
_diffrn_reflns_limit_k_max 10
_diffrn_reflns_limit_k_min -10
_diffrn_reflns_limit_l_max 31
_diffrn_reflns_limit_l_min -31
_diffrn_reflns_number 18440
_diffrn_reflns_theta_full 25.00
_diffrn_reflns_theta_max 25.00
_diffrn_reflns_theta_min 2.30
_diffrn_standards_decay_% 0
_diffrn_standards_interval_count 0
_diffrn_standards_interval_time 0
_diffrn_standards_number 0
_exptl_absorpt_coefficient_mu 3.020
_exptl_absorpt_correction_T_max 0.7457
_exptl_absorpt_correction_T_min 0.5341
_exptl_absorpt_correction_type multi-scan
_exptl_absorpt_process_details 'SADABS 2008/1 (Bruker,2008)'
_exptl_crystal_colour yellow
_exptl_crystal_density_diffrn 1.909
_exptl_crystal_density_method 'not measured'
_exptl_crystal_description plate
_exptl_crystal_F_000 1208
_exptl_crystal_size_max 0.20
_exptl_crystal_size_mid 0.12
_exptl_crystal_size_min 0.06
_refine_diff_density_max 0.670
_refine_diff_density_min -0.884
_refine_diff_density_rms 0.154
_refine_ls_extinction_method none
_refine_ls_goodness_of_fit_ref 1.047
_refine_ls_hydrogen_treatment constr
_refine_ls_matrix_type full
_refine_ls_number_parameters 218
_refine_ls_number_reflns 3818
_refine_ls_number_restraints 0
_refine_ls_restrained_S_all 1.047
_refine_ls_R_factor_all 0.1632
_refine_ls_R_factor_gt 0.0679
_refine_ls_shift/su_max 0.000
_refine_ls_shift/su_mean 0.000
_refine_ls_structure_factor_coef Fsqd
_refine_ls_weighting_details 'calc w=1/[\s^2^(Fo^2^)+(0.0000P)^2^+17.3421P] where P=(Fo^2^+2Fc^2^)/3'
_refine_ls_weighting_scheme calc
_refine_ls_wR_factor_gt 0.0988
_refine_ls_wR_factor_ref 0.1259
_reflns_number_gt 1863
_reflns_number_total 3818
_reflns_threshold_expression >2\s(I)
_cod_data_source_file cg300669t_si_002.cif
_cod_data_source_block 3PF6-I2
_cod_original_sg_symbol_H-M 'P 21/c'
_cod_database_code 4506537

loop_
_symmetry_equiv_pos_as_xyz
'x, y, z'
'-x, y+1/2, -z+1/2'
'-x, -y, -z'
'x, -y-1/2, z-1/2'

loop_
_atom_site_label
_atom_site_type_symbol
_atom_site_fract_x
_atom_site_fract_y
_atom_site_fract_z
_atom_site_U_iso_or_equiv
_atom_site_adp_type
_atom_site_occupancy
_atom_site_symmetry_multiplicity
_atom_site_calc_flag
_atom_site_refinement_flags
_atom_site_disorder_assembly
_atom_site_disorder_group
C1 C 0.2483(14) 0.5941(14) -0.1396(5) 0.040(3) Uani 1 1 d . . .
H1A H 0.3365 0.5956 -0.1505 0.048 Uiso 1 1 calc R . .
H1B H 0.1982 0.4967 -0.1530 0.048 Uiso 1 1 calc R . .
C2 C 0.2813(14) 0.5955(14) -0.0800(5) 0.039(3) Uani 1 1 d . . .
H2A H 0.2477 0.4980 -0.0674 0.047 Uiso 1 1 calc R . .
H2B H 0.3833 0.6023 -0.0649 0.047 Uiso 1 1 calc R . .
C3 C 0.0309(11) 0.7246(17) -0.1479(5) 0.053(3) Uani 1 1 d . . .
H3A H -0.0233 0.6317 -0.1634 0.064 Uiso 1 1 calc R . .
H3B H -0.0242 0.8183 -0.1620 0.064 Uiso 1 1 calc R . .
C4 C 0.0560(11) 0.7204(19) -0.0881(5) 0.057(4) Uani 1 1 d . . .
H4A H 0.0055 0.8073 -0.0765 0.068 Uiso 1 1 calc R . .
H4B H 0.0205 0.6212 -0.0774 0.068 Uiso 1 1 calc R . .
C5 C 0.2354(16) 0.8760(14) -0.1407(5) 0.044(4) Uani 1 1 d . . .
H5A H 0.1772 0.9659 -0.1566 0.053 Uiso 1 1 calc R . .
H5B H 0.3253 0.8836 -0.1502 0.053 Uiso 1 1 calc R . .
C6 C 0.2617(15) 0.8830(15) -0.0817(5) 0.043(3) Uani 1 1 d . . .
H6A H 0.3627 0.8956 -0.0653 0.051 Uiso 1 1 calc R . .
H6B H 0.2123 0.9735 -0.0717 0.051 Uiso 1 1 calc R . .
C7 C 0.2299(11) 0.7389(17) -0.0042(4) 0.045(3) Uani 1 1 d . . .
H7A H 0.1958 0.6391 0.0066 0.054 Uiso 1 1 calc R . .
H7B H 0.1700 0.8226 0.0039 0.054 Uiso 1 1 calc R . .
C8 C 0.3782(12) 0.7652(16) 0.0294(4) 0.043(3) Uani 1 1 d . . .
H8A H 0.4104 0.8709 0.0230 0.052 Uiso 1 1 calc R . .
H8B H 0.4421 0.6880 0.0202 0.052 Uiso 1 1 calc R . .
C9 C 0.3778(12) 0.7473(17) 0.0871(4) 0.045(3) Uani 1 1 d . . .
H9A H 0.3096 0.8216 0.0949 0.054 Uiso 1 1 calc R . .
H9B H 0.3458 0.6408 0.0926 0.054 Uiso 1 1 calc R . .
C10 C 0.5165(12) 0.7745(16) 0.1252(4) 0.048(3) Uani 1 1 d . B .
H10A H 0.5449 0.8839 0.1221 0.058 Uiso 1 1 calc R . .
H10B H 0.5867 0.7064 0.1157 0.058 Uiso 1 1 calc R . .
C11 C 0.5157(11) 0.743(2) 0.1816(4) 0.056(3) Uani 1 1 d . . .
H11A H 0.4514 0.8175 0.1917 0.068 Uiso 1 1 calc R A 1
H11B H 0.4780 0.6368 0.1836 0.068 Uiso 1 1 calc R A 1
C12A C 0.648(4) 0.754(6) 0.2187(15) 0.056(3) Uani 0.450(16) 1 d P B 1
H12A H 0.6763 0.8644 0.2221 0.068 Uiso 0.450(16) 1 calc PR B 1
H12B H 0.7169 0.6964 0.2046 0.068 Uiso 0.450(16) 1 calc PR B 1
C13A C 0.654(3) 0.690(5) 0.2732(14) 0.056(3) Uani 0.450(16) 1 d P B 1
H13A H 0.6542 0.5752 0.2715 0.068 Uiso 0.450(16) 1 calc PR B 1
H13B H 0.7433 0.7230 0.2972 0.068 Uiso 0.450(16) 1 calc PR B 1
C14A C 0.541(3) 0.738(5) 0.2964(10) 0.056(3) Uani 0.450(16) 1 d P B 1
H14A H 0.5442 0.6751 0.3277 0.085 Uiso 0.450(16) 1 calc PR B 1
H14B H 0.4510 0.7231 0.2708 0.085 Uiso 0.450(16) 1 calc PR B 1
H14C H 0.5523 0.8484 0.3063 0.085 Uiso 0.450(16) 1 calc PR B 1
C12B C 0.644(4) 0.804(4) 0.2277(13) 0.056(3) Uani 0.550(16) 1 d P B 2
H12C H 0.7276 0.7431 0.2264 0.068 Uiso 0.550(16) 1 calc PR B 2
H12D H 0.6620 0.9138 0.2203 0.068 Uiso 0.550(16) 1 calc PR B 2
C13B C 0.627(3) 0.795(4) 0.2804(10) 0.056(3) Uani 0.550(16) 1 d P B 2
H13C H 0.5392 0.8467 0.2820 0.068 Uiso 0.550(16) 1 calc PR B 2
H13D H 0.7053 0.8500 0.3049 0.068 Uiso 0.550(16) 1 calc PR B 2
C14B C 0.625(3) 0.619(3) 0.2972(10) 0.056(3) Uani 0.550(16) 1 d P B 2
H14D H 0.6191 0.6132 0.3336 0.085 Uiso 0.550(16) 1 calc PR B 2
H14E H 0.7103 0.5675 0.2940 0.085 Uiso 0.550(16) 1 calc PR B 2
H14F H 0.5438 0.5671 0.2743 0.085 Uiso 0.550(16) 1 calc PR B 2
N1 N 0.1632(9) 0.7274(12) -0.1626(3) 0.036(2) Uani 1 1 d . . .
N2 N 0.2101(8) 0.7348(13) -0.0627(3) 0.037(2) Uani 1 1 d . . .
F1 F 0.3692(8) 0.3968(8) 0.0341(3) 0.061(2) Uani 1 1 d . . .
F2 F 0.2411(7) 0.3080(10) 0.0883(2) 0.062(3) Uani 1 1 d . . .
F3 F 0.1397(8) 0.3489(10) 0.0038(3) 0.060(2) Uani 1 1 d . . .
F4 F 0.1710(9) 0.1048(9) 0.0339(4) 0.081(3) Uani 1 1 d . . .
F5 F 0.4010(8) 0.1513(10) 0.0648(3) 0.074(3) Uani 1 1 d . . .
F6 F 0.2982(8) 0.1972(10) -0.0199(3) 0.070(3) Uani 1 1 d . . .
P1 P 0.2699(3) 0.2503(4) 0.03474(11) 0.0387(7) Uani 1 1 d . . .
I1 I 0.09917(8) 0.76842(12) 0.23854(3) 0.0468(3) Uani 1 1 d . . .
I2 I 0.01548(8) 0.76326(14) 0.12951(3) 0.0522(3) Uani 1 1 d . . .

loop_
_atom_site_aniso_label
_atom_site_aniso_U_11
_atom_site_aniso_U_22
_atom_site_aniso_U_33
_atom_site_aniso_U_23
_atom_site_aniso_U_13
_atom_site_aniso_U_12
C1 0.041(8) 0.031(7) 0.049(10) 0.001(6) 0.014(7) 0.003(6)
C2 0.043(8) 0.024(7) 0.055(10) -0.001(6) 0.022(7) 0.010(6)
C3 0.037(6) 0.043(8) 0.072(9) -0.006(8) -0.001(6) -0.003(7)
C4 0.033(6) 0.063(10) 0.074(9) 0.000(8) 0.015(6) 0.006(7)
C5 0.071(11) 0.022(7) 0.042(9) -0.004(6) 0.019(8) 0.007(6)
C6 0.053(9) 0.040(8) 0.040(9) 0.007(6) 0.021(7) 0.006(6)
C7 0.048(7) 0.042(8) 0.051(7) -0.004(7) 0.024(5) 0.003(7)
C8 0.059(7) 0.033(7) 0.040(6) 0.008(7) 0.017(5) -0.007(7)
C9 0.058(8) 0.039(7) 0.042(7) -0.005(7) 0.022(5) -0.005(8)
C10 0.061(8) 0.032(8) 0.055(8) -0.009(7) 0.022(6) -0.013(7)
C11 0.042(4) 0.076(8) 0.052(5) 0.000(6) 0.013(4) -0.005(6)
C12A 0.042(4) 0.076(8) 0.052(5) 0.000(6) 0.013(4) -0.005(6)
C13A 0.042(4) 0.076(8) 0.052(5) 0.000(6) 0.013(4) -0.005(6)
C14A 0.042(4) 0.076(8) 0.052(5) 0.000(6) 0.013(4) -0.005(6)
C12B 0.042(4) 0.076(8) 0.052(5) 0.000(6) 0.013(4) -0.005(6)
C13B 0.042(4) 0.076(8) 0.052(5) 0.000(6) 0.013(4) -0.005(6)
C14B 0.042(4) 0.076(8) 0.052(5) 0.000(6) 0.013(4) -0.005(6)
N1 0.033(5) 0.019(5) 0.055(6) -0.003(5) 0.012(4) -0.002(5)
N2 0.030(5) 0.039(6) 0.044(5) -0.001(6) 0.013(4) 0.000(5)
F1 0.049(5) 0.042(5) 0.098(6) -0.009(4) 0.030(4) -0.006(4)
F2 0.041(4) 0.105(8) 0.039(4) -0.015(4) 0.007(3) 0.007(4)
F3 0.040(4) 0.080(6) 0.056(5) 0.017(4) 0.004(4) 0.009(4)
F4 0.061(6) 0.040(5) 0.158(9) 0.004(5) 0.055(6) -0.008(4)
F5 0.045(5) 0.076(6) 0.109(7) 0.034(5) 0.033(5) 0.022(4)
F6 0.067(5) 0.091(7) 0.063(5) -0.031(4) 0.035(4) -0.004(4)
P1 0.0333(14) 0.0387(18) 0.0459(17) -0.0011(18) 0.0135(12) 0.0041(17)
I1 0.0407(5) 0.0414(6) 0.0539(5) 0.0000(5) 0.0044(4) -0.0005(5)
I2 0.0482(5) 0.0533(6) 0.0530(5) -0.0017(5) 0.0089(4) 0.0026(5)

loop_
_atom_type_symbol
_atom_type_description
_atom_type_scat_dispersion_real
_atom_type_scat_dispersion_imag
_atom_type_scat_source
C C 0.0033 0.0016 'International Tables Vol C Tables 4.2.6.8 and 6.1.1.4'
H H 0.0000 0.0000 'International Tables Vol C Tables 4.2.6.8 and 6.1.1.4'
N N 0.0061 0.0033 'International Tables Vol C Tables 4.2.6.8 and 6.1.1.4'
F F 0.0171 0.0103 'International Tables Vol C Tables 4.2.6.8 and 6.1.1.4'
P P 0.1023 0.0942 'International Tables Vol C Tables 4.2.6.8 and 6.1.1.4'
I I -0.4742 1.8119 'International Tables Vol C Tables 4.2.6.8 and 6.1.1.4'

loop_
_geom_angle_atom_site_label_1
_geom_angle_atom_site_label_2
_geom_angle_atom_site_label_3
_geom_angle
_geom_angle_site_symmetry_1
_geom_angle_site_symmetry_3
N1 C1 C2 111.7(10) . .
N1 C1 H1A 109.3 . .
C2 C1 H1A 109.3 . .
N1 C1 H1B 109.3 . .
C2 C1 H1B 109.3 . .
H1A C1 H1B 107.9 . .
N2 C2 C1 108.9(9) . .
N2 C2 H2A 109.9 . .
C1 C2 H2A 109.9 . .
N2 C2 H2B 109.9 . .
C1 C2 H2B 109.9 . .
H2A C2 H2B 108.3 . .
N1 C3 C4 110.8(9) . .
N1 C3 H3A 109.5 . .
C4 C3 H3A 109.5 . .
N1 C3 H3B 109.5 . .
C4 C3 H3B 109.5 . .
H3A C3 H3B 108.1 . .
N2 C4 C3 109.3(9) . .
N2 C4 H4A 109.8 . .
C3 C4 H4A 109.8 . .
N2 C4 H4B 109.8 . .
C3 C4 H4B 109.8 . .
H4A C4 H4B 108.3 . .
N1 C5 C6 111.6(11) . .
N1 C5 H5A 109.3 . .
C6 C5 H5A 109.3 . .
N1 C5 H5B 109.3 . .
C6 C5 H5B 109.3 . .
H5A C5 H5B 108.0 . .
N2 C6 C5 109.0(10) . .
N2 C6 H6A 109.9 . .
C5 C6 H6A 109.9 . .
N2 C6 H6B 109.9 . .
C5 C6 H6B 109.9 . .
H6A C6 H6B 108.3 . .
N2 C7 C8 116.6(8) . .
N2 C7 H7A 108.1 . .
C8 C7 H7A 108.1 . .
N2 C7 H7B 108.1 . .
C8 C7 H7B 108.1 . .
H7A C7 H7B 107.3 . .
C7 C8 C9 108.1(9) . .
C7 C8 H8A 110.1 . .
C9 C8 H8A 110.1 . .
C7 C8 H8B 110.1 . .
C9 C8 H8B 110.1 . .
H8A C8 H8B 108.4 . .
C10 C9 C8 114.3(10) . .
C10 C9 H9A 108.7 . .
C8 C9 H9A 108.7 . .
C10 C9 H9B 108.7 . .
C8 C9 H9B 108.7 . .
H9A C9 H9B 107.6 . .
C9 C10 C11 113.1(10) . .
C9 C10 H10A 109.0 . .
C11 C10 H10A 109.0 . .
C9 C10 H10B 109.0 . .
C11 C10 H10B 109.0 . .
H10A C10 H10B 107.8 . .
C12A C11 C10 115.2(19) . .
C12A C11 C12B 18(2) . .
C10 C11 C12B 118.8(16) . .
C12A C11 H11A 108.5 . .
C10 C11 H11A 108.5 . .
C12B C11 H11A 91.4 . .
C12A C11 H11B 108.5 . .
C10 C11 H11B 108.5 . .
C12B C11 H11B 119.7 . .
H11A C11 H11B 107.5 . .
C11 C12A C13A 115(3) . .
C11 C12A H12A 108.4 . .
C13A C12A H12A 108.4 . .
C11 C12A H12B 108.4 . .
C13A C12A H12B 108.4 . .
H12A C12A H12B 107.5 . .
C14A C13A C12A 117(3) . .
C14A C13A H13A 108.2 . .
C12A C13A H13A 108.2 . .
C14A C13A H13B 108.2 . .
C12A C13A H13B 108.2 . .
H13A C13A H13B 107.3 . .
C13A C14A H14A 109.5 . .
C13A C14A H14B 109.5 . .
H14A C14A H14B 109.5 . .
C13A C14A H14C 109.5 . .
H14A C14A H14C 109.5 . .
H14B C14A H14C 109.5 . .
C13B C12B C11 117(3) . .
C13B C12B H12C 108.1 . .
C11 C12B H12C 108.1 . .
C13B C12B H12D 108.1 . .
C11 C12B H12D 108.1 . .
H12C C12B H12D 107.3 . .
C12B C13B C14B 109(2) . .
C12B C13B H13C 109.8 . .
C14B C13B H13C 109.8 . .
C12B C13B H13D 109.8 . .
C14B C13B H13D 109.8 . .
H13C C13B H13D 108.2 . .
C13B C14B H14D 109.5 . .
C13B C14B H14E 109.5 . .
H14D C14B H14E 109.5 . .
C13B C14B H14F 109.5 . .
H14D C14B H14F 109.5 . .
H14E C14B H14F 109.5 . .
C1 N1 C3 109.9(10) . .
C1 N1 C5 109.8(8) . .
C3 N1 C5 106.5(9) . .
C1 N1 I1 113.9(7) . 4_575
C3 N1 I1 105.7(6) . 4_575
C5 N1 I1 110.7(7) . 4_575
C7 N2 C6 110.9(10) . .
C7 N2 C4 107.8(8) . .
C6 N2 C4 108.4(10) . .
C7 N2 C2 112.3(9) . .
C6 N2 C2 109.9(7) . .
C4 N2 C2 107.5(10) . .
F3 P1 F5 179.1(5) . .
F3 P1 F4 89.6(5) . .
F5 P1 F4 90.6(5) . .
F3 P1 F2 88.9(4) . .
F5 P1 F2 92.0(4) . .
F4 P1 F2 90.3(5) . .
F3 P1 F1 89.9(4) . .
F5 P1 F1 89.9(4) . .
F4 P1 F1 178.6(5) . .
F2 P1 F1 91.0(4) . .
F3 P1 F6 90.0(4) . .
F5 P1 F6 89.1(5) . .
F4 P1 F6 90.8(5) . .
F2 P1 F6 178.4(5) . .
F1 P1 F6 87.9(4) . .
N1 I1 I2 177.3(2) 4_576 .

loop_
_geom_bond_atom_site_label_1
_geom_bond_atom_site_label_2
_geom_bond_distance
_geom_bond_site_symmetry_2
C1 N1 1.458(14) .
C1 C2 1.520(17) .
C1 H1A 0.9900 .
C1 H1B 0.9900 .
C2 N2 1.518(14) .
C2 H2A 0.9900 .
C2 H2B 0.9900 .
C3 N1 1.464(14) .
C3 C4 1.532(16) .
C3 H3A 0.9900 .
C3 H3B 0.9900 .
C4 N2 1.509(13) .
C4 H4A 0.9900 .
C4 H4B 0.9900 .
C5 N1 1.503(15) .
C5 C6 1.511(17) .
C5 H5A 0.9900 .
C5 H5B 0.9900 .
C6 N2 1.505(15) .
C6 H6A 0.9900 .
C6 H6B 0.9900 .
C7 N2 1.505(13) .
C7 C8 1.527(14) .
C7 H7A 0.9900 .
C7 H7B 0.9900 .
C8 C9 1.532(14) .
C8 H8A 0.9900 .
C8 H8B 0.9900 .
C9 C10 1.499(15) .
C9 H9A 0.9900 .
C9 H9B 0.9900 .
C10 C11 1.514(15) .
C10 H10A 0.9900 .
C10 H10B 0.9900 .
C11 C12A 1.42(4) .
C11 C12B 1.60(3) .
C11 H11A 0.9900 .
C11 H11B 0.9900 .
C12A C13A 1.52(5) .
C12A H12A 0.9900 .
C12A H12B 0.9900 .
C13A C14A 1.47(4) .
C13A H13A 0.9900 .
C13A H13B 0.9900 .
C14A H14A 0.9800 .
C14A H14B 0.9800 .
C14A H14C 0.9800 .
C12B C13B 1.44(4) .
C12B H12C 0.9900 .
C12B H12D 0.9900 .
C13B C14B 1.58(4) .
C13B H13C 0.9900 .
C13B H13D 0.9900 .
C14B H14D 0.9800 .
C14B H14E 0.9800 .
C14B H14F 0.9800 .
N1 I1 2.519(9) 4_575
F1 P1 1.601(8) .
F2 P1 1.591(7) .
F3 P1 1.584(8) .
F4 P1 1.586(8) .
F5 P1 1.586(8) .
F6 P1 1.603(7) .
I1 N1 2.519(9) 4_576
I1 I2 2.7791(11) .

loop_
_geom_torsion_atom_site_label_1
_geom_torsion_atom_site_label_2
_geom_torsion_atom_site_label_3
_geom_torsion_atom_site_label_4
_geom_torsion
_geom_torsion_site_symmetry_4
N1 C1 C2 N2 1.9(14) .
N1 C3 C4 N2 4.9(16) .
N1 C5 C6 N2 1.5(14) .
N2 C7 C8 C9 -173.8(11) .
C7 C8 C9 C10 -178.4(12) .
C8 C9 C10 C11 -175.1(13) .
C9 C10 C11 C12A 175(2) .
C9 C10 C11 C12B -165.8(18) .
C10 C11 C12A C13A -168(3) .
C12B C11 C12A C13A 86(9) .
C11 C12A C13A C14A -47(5) .
C12A C11 C12B C13B -108(10) .
C10 C11 C12B C13B 170(2) .
C11 C12B C13B C14B 68(3) .
C2 C1 N1 C3 -60.3(13) .
C2 C1 N1 C5 56.4(12) .
C2 C1 N1 I1 -178.8(8) 4_575
C4 C3 N1 C1 56.1(14) .
C4 C3 N1 C5 -62.7(13) .
C4 C3 N1 I1 179.5(9) 4_575
C6 C5 N1 C1 -59.2(12) .
C6 C5 N1 C3 59.7(13) .
C6 C5 N1 I1 174.2(8) 4_575
C8 C7 N2 C6 -57.2(14) .
C8 C7 N2 C4 -175.7(12) .
C8 C7 N2 C2 66.2(14) .
C5 C6 N2 C7 -178.1(10) .
C5 C6 N2 C4 -60.0(13) .
C5 C6 N2 C2 57.1(12) .
C3 C4 N2 C7 177.0(11) .
C3 C4 N2 C6 57.0(13) .
C3 C4 N2 C2 -61.7(13) .
C1 C2 N2 C7 176.3(9) .
C1 C2 N2 C6 -59.8(12) .
C1 C2 N2 C4 57.9(12) .
